data_4112817
loop_
_publ_author_name
'Kwangyeol Lee'
'Yoon Jeong Choi'
'Youn-Jaung Cho'
'Chang Yeon Lee'
'Hyunjoon Song'
'Chang Hoon Lee'
'Yoon Sup Lee'
'Joon T. Park'

_publ_section_title
;
 Strong Interfullerene Electronic Communication in a
 Bisfullerene-Hexarhodium Sandwich Complex
;
_journal_name_full 'Journal of the American Chemical Society'
_journal_page_first 9837
_journal_page_last 9844
_journal_paper_doi 10.1021/ja047290u
_journal_volume 126
_journal_year 2004
_chemical_formula_sum 'C191 H55 Cl2 N O7 P4 Rh6 S4'
_chemical_formula_weight 3415.84
_chemical_name_systematic
; 
 ? 
;
_space_group_IT_number 14
_symmetry_cell_setting monoclinic
_symmetry_space_group_name_Hall '-P 2yn'
_symmetry_space_group_name_H-M 'P 1 21/n 1'
_atom_sites_solution_hydrogens geom
_atom_sites_solution_primary direct
_atom_sites_solution_secondary difmap
_audit_creation_method SHELXL-97
_cell_angle_alpha 90.00
_cell_angle_beta 96.75(4)
_cell_angle_gamma 90.00
_cell_formula_units_Z 4
_cell_length_a 17.59(3)
_cell_length_b 23.98(5)
_cell_length_c 31.90(6)
_cell_measurement_temperature 293(2)
_cell_volume 13362(4)
_computing_structure_refinement 'SHELXL-97 (Sheldrick, 1997)'
_computing_structure_solution 'SHELXS-97 (Sheldrick, 1990)'
_diffrn_ambient_temperature 293(2)
_diffrn_measured_fraction_theta_full 0.972
_diffrn_measured_fraction_theta_max 0.972
_diffrn_radiation_monochromator graphite
_diffrn_radiation_source 'fine-focus sealed tube'
_diffrn_radiation_type MoK\a
_diffrn_radiation_wavelength 0.71073
_diffrn_reflns_av_R_equivalents 0.3367
_diffrn_reflns_av_sigmaI/netI 0.2081
_diffrn_reflns_limit_h_max 19
_diffrn_reflns_limit_h_min -19
_diffrn_reflns_limit_k_max 26
_diffrn_reflns_limit_k_min -26
_diffrn_reflns_limit_l_max 35
_diffrn_reflns_limit_l_min -35
_diffrn_reflns_number 109452
_diffrn_reflns_theta_full 23.00
_diffrn_reflns_theta_max 23.00
_diffrn_reflns_theta_min 1.29
_exptl_absorpt_coefficient_mu 0.944
_exptl_crystal_density_diffrn 1.698
_exptl_crystal_F_000 6768
_refine_diff_density_max 3.856
_refine_diff_density_min -1.891
_refine_diff_density_rms 0.289
_refine_ls_extinction_method none
_refine_ls_goodness_of_fit_ref 0.989
_refine_ls_hydrogen_treatment mixed
_refine_ls_matrix_type fullcycle
_refine_ls_number_parameters 1745
_refine_ls_number_reflns 18592
_refine_ls_number_restraints 30
_refine_ls_restrained_S_all 0.989
_refine_ls_R_factor_all 0.1741
_refine_ls_R_factor_gt 0.0957
_refine_ls_shift/su_max 0.010
_refine_ls_shift/su_mean 0.000
_refine_ls_structure_factor_coef Fsqd
_refine_ls_weighting_details 'w=1/[\s^2^(Fo^2^)+(0.1755P)^2^+0.0000P] where P=(Fo^2^+2Fc^2^)/3'
_refine_ls_weighting_scheme calc
_refine_ls_wR_factor_gt 0.2768
_refine_ls_wR_factor_ref 0.3187
_reflns_number_gt 8862
_reflns_number_total 18592
_reflns_threshold_expression >2sigma(I)
_cod_data_source_file ja047290usi20040510_123846.cif
_cod_data_source_block d141
_cod_depositor_comments
;
The following automatic conversions were performed:

'_refine_ls_weighting_scheme' value 'calc
w=1/[\s^2^(Fo^2^)+(0.1755P)^2^+0.0000P] where P=(Fo^2^+2Fc^2^)/3' was
changed to 'calc'. New tag '_refine_ls_weighting_details' was
created. The value of the new tag was set to
'w=1/[\s^2^(Fo^2^)+(0.1755P)^2^+0.0000P] where P=(Fo^2^+2Fc^2^)/3'.

Automatic conversion script
Id: cif_fix_values 3143 2015-03-26 13:38:13Z robertas 
;
_cod_original_cell_volume 13360(45)
_cod_database_code 4112817

loop_
_symmetry_equiv_pos_as_xyz
'x, y, z'
'-x+1/2, y+1/2, -z+1/2'
'-x, -y, -z'
'x-1/2, -y-1/2, z-1/2'

loop_
_atom_site_label
_atom_site_type_symbol
_atom_site_fract_x
_atom_site_fract_y
_atom_site_fract_z
_atom_site_U_iso_or_equiv
_atom_site_adp_type
_atom_site_occupancy
_atom_site_calc_flag
_atom_site_refinement_flags
Rh1 Rh 0.86489(7) 0.34827(5) 0.68946(4) 0.0249(4) Uani 1 d .
Rh2 Rh 0.93431(8) 0.41457(5) 0.63749(4) 0.0265(4) Uani 1 d .
Rh3 Rh 0.81527(7) 0.34587(5) 0.60775(4) 0.0253(4) Uani 1 d .
Rh4 Rh 0.72671(7) 0.39154(5) 0.66442(4) 0.0248(4) Uani 1 d .
Rh5 Rh 0.84666(7) 0.45958(5) 0.69540(4) 0.0249(4) Uani 1 d .
Rh6 Rh 0.79272(8) 0.46108(5) 0.61040(4) 0.0265(4) Uani 1 d .
C1A C 0.9536(10) 0.4263(7) 0.7022(5) 0.028(4) Uani 1 d .
O1A O 1.0067(7) 0.4237(4) 0.7282(4) 0.035(3) Uani 1 d .
C1B C 0.7614(10) 0.3090(7) 0.6544(5) 0.035(5) Uani 1 d .
O1B O 0.7373(6) 0.2662(4) 0.6604(3) 0.027(3) Uani 1 d .
C6A C 0.8723(11) 0.4209(7) 0.5756(5) 0.034(5) Uani 1 d .
O6A O 0.8897(6) 0.4229(4) 0.5442(3) 0.028(3) Uani 1 d .
C6B C 0.7282(11) 0.4791(7) 0.6591(6) 0.040(5) Uani 1 d .
O6B O 0.6879(6) 0.5139(4) 0.6679(3) 0.029(3) Uani 1 d .
C6C C 0.7170(11) 0.4658(7) 0.5631(6) 0.039(5) Uani 1 d .
O6C O 0.6758(8) 0.4717(6) 0.5357(4) 0.059(4) Uani 1 d .
C2A C 1.0176(10) 0.4682(7) 0.6271(6) 0.035(5) Uani 1 d .
N N 1.0678(9) 0.4947(7) 0.6232(6) 0.063(6) Uani 1 d .
C907 C 1.1309(14) 0.5273(10) 0.6228(10) 0.109(11) Uani 1 d .
H90A H 1.1500 0.5386 0.6513 0.130 Uiso 1 calc R
H90B H 1.1183 0.5605 0.6060 0.130 Uiso 1 calc R
C901 C 1.1918(9) 0.4931(6) 0.6036(6) 0.066(7) Uani 1 d G
C902 C 1.1897(11) 0.4832(7) 0.5605(5) 0.102(11) Uani 1 d G
H902 H 1.1504 0.4980 0.5418 0.123 Uiso 1 calc R
C903 C 1.2464(15) 0.4510(9) 0.5455(6) 0.21(3) Uani 1 d G
H903 H 1.2450 0.4443 0.5167 0.248 Uiso 1 calc R
C904 C 1.3052(11) 0.4288(8) 0.5735(10) 0.17(3) Uani 1 d G
H904 H 1.3431 0.4073 0.5634 0.206 Uiso 1 calc R
C905 C 1.3073(9) 0.4388(8) 0.6165(9) 0.19(3) Uani 1 d G
H905 H 1.3466 0.4239 0.6353 0.222 Uiso 1 calc R
C906 C 1.2506(12) 0.4709(8) 0.6316(5) 0.104(11) Uani 1 d G
H906 H 1.2519 0.4776 0.6604 0.125 Uiso 1 calc R
P1 P 0.7149(3) 0.3116(2) 0.56252(15) 0.0345(12) Uani 1 d .
P2 P 0.6109(3) 0.36802(19) 0.62673(16) 0.0335(12) Uani 1 d .
P3 P 0.8733(3) 0.55298(18) 0.70120(14) 0.0274(11) Uani 1 d .
P4 P 0.8225(3) 0.55341(18) 0.60440(14) 0.0275(11) Uani 1 d .
C100 C 0.6279(10) 0.3160(7) 0.5869(6) 0.041(5) Uani 1 d .
H10A H 0.6209 0.2799 0.5995 0.049 Uiso 1 calc R
H10B H 0.5866 0.3202 0.5641 0.049 Uiso 1 calc R
C101 C 0.7160(7) 0.2384(3) 0.5507(4) 0.041(5) Uani 1 d G
C102 C 0.7393(7) 0.2220(5) 0.5124(3) 0.050(6) Uani 1 d G
H102 H 0.7511 0.2488 0.4931 0.060 Uiso 1 calc R
C103 C 0.7449(8) 0.1657(5) 0.5030(3) 0.063(6) Uani 1 d G
H103 H 0.7605 0.1547 0.4774 0.075 Uiso 1 calc R
C104 C 0.7272(8) 0.1257(4) 0.5319(4) 0.075(8) Uani 1 d G
H104 H 0.7309 0.0881 0.5256 0.090 Uiso 1 calc R
C105 C 0.7039(7) 0.1421(4) 0.5702(4) 0.053(6) Uani 1 d G
H105 H 0.6921 0.1154 0.5896 0.064 Uiso 1 calc R
C106 C 0.6983(7) 0.1985(5) 0.5796(3) 0.043(5) Uani 1 d G
H106 H 0.6827 0.2094 0.6052 0.051 Uiso 1 calc R
C201 C 0.6919(8) 0.3387(6) 0.5112(3) 0.049(6) Uani 1 d G
C202 C 0.7515(7) 0.3632(7) 0.4928(4) 0.085(9) Uani 1 d G
H202 H 0.7993 0.3673 0.5083 0.102 Uiso 1 calc R
C203 C 0.7395(10) 0.3815(7) 0.4512(5) 0.146(17) Uani 1 d G
H203 H 0.7794 0.3979 0.4389 0.175 Uiso 1 calc R
C204 C 0.6680(11) 0.3754(7) 0.4280(3) 0.098(10) Uani 1 d G
H204 H 0.6600 0.3876 0.4002 0.117 Uiso 1 calc R
C205 C 0.6084(8) 0.3509(7) 0.4464(4) 0.097(10) Uani 1 d G
H205 H 0.5606 0.3468 0.4309 0.116 Uiso 1 calc R
C206 C 0.6203(7) 0.3326(6) 0.4880(4) 0.059(6) Uani 1 d G
H206 H 0.5805 0.3162 0.5004 0.071 Uiso 1 calc R
C301 C 0.5419(6) 0.3321(5) 0.6570(4) 0.043(5) Uani 1 d G
C302 C 0.4798(7) 0.3612(4) 0.6692(4) 0.064(7) Uani 1 d G
H302 H 0.4734 0.3988 0.6625 0.077 Uiso 1 calc R
C303 C 0.4273(6) 0.3342(6) 0.6915(4) 0.073(8) Uani 1 d G
H303 H 0.3858 0.3537 0.6997 0.087 Uiso 1 calc R
C304 C 0.4369(6) 0.2780(6) 0.7015(4) 0.057(6) Uani 1 d G
H304 H 0.4018 0.2599 0.7164 0.069 Uiso 1 calc R
C305 C 0.4990(7) 0.2489(4) 0.6893(4) 0.058(6) Uani 1 d G
H305 H 0.5054 0.2114 0.6960 0.070 Uiso 1 calc R
C306 C 0.5515(6) 0.2760(5) 0.6670(4) 0.053(6) Uani 1 d G
H306 H 0.5931 0.2565 0.6588 0.063 Uiso 1 calc R
C401 C 0.5523(5) 0.4198(3) 0.5983(4) 0.040(5) Uani 1 d G
C402 C 0.5187(5) 0.4126(4) 0.5570(4) 0.065(7) Uani 1 d G
H402 H 0.5274 0.3799 0.5426 0.078 Uiso 1 calc R
C403 C 0.4722(5) 0.4540(5) 0.5374(3) 0.060(7) Uani 1 d G
H403 H 0.4497 0.4492 0.5097 0.072 Uiso 1 calc R
C404 C 0.4592(5) 0.5028(4) 0.5590(4) 0.065(7) Uani 1 d G
H404 H 0.4281 0.5305 0.5458 0.078 Uiso 1 calc R
C405 C 0.4928(4) 0.5101(4) 0.6003(4) 0.060(7) Uani 1 d G
H405 H 0.4841 0.5427 0.6148 0.071 Uiso 1 calc R
C406 C 0.5393(5) 0.4686(4) 0.6200(3) 0.043(5) Uani 1 d G
H406 H 0.5618 0.4735 0.6476 0.052 Uiso 1 calc R
C500 C 0.8250(6) 0.5881(6) 0.6554(4) 0.026(4) Uani 1 d R
H50A H 0.8492 0.6242 0.6531 0.031 Uiso 1 calc R
H50B H 0.7726 0.5950 0.6606 0.031 Uiso 1 calc R
C501 C 0.9697(5) 0.5837(5) 0.7070(4) 0.031(4) Uani 1 d G
C502 C 0.9763(6) 0.6412(5) 0.7039(4) 0.057(6) Uani 1 d G
H502 H 0.9328 0.6629 0.6969 0.069 Uiso 1 calc R
C503 C 1.0478(7) 0.6664(4) 0.7111(5) 0.061(6) Uani 1 d G
H503 H 1.0522 0.7049 0.7090 0.073 Uiso 1 calc R
C504 C 1.1128(6) 0.6339(6) 0.7215(6) 0.097(10) Uani 1 d G
H504 H 1.1607 0.6508 0.7263 0.116 Uiso 1 calc R
C505 C 1.1063(6) 0.5764(5) 0.7246(7) 0.160(19) Uani 1 d G
H505 H 1.1497 0.5547 0.7316 0.192 Uiso 1 calc R
C506 C 1.0347(7) 0.5513(4) 0.7174(6) 0.102(11) Uani 1 d G
H506 H 1.0303 0.5127 0.7195 0.123 Uiso 1 calc R
C601 C 0.8318(6) 0.5919(4) 0.7426(3) 0.026(4) Uani 1 d G
C602 C 0.7547(5) 0.6063(4) 0.7382(3) 0.031(4) Uani 1 d G
H602 H 0.7235 0.5971 0.7136 0.037 Uiso 1 calc R
C603 C 0.7243(5) 0.6344(4) 0.7705(4) 0.042(5) Uani 1 d G
H603 H 0.6727 0.6439 0.7675 0.051 Uiso 1 calc R
C604 C 0.7710(7) 0.6481(4) 0.8073(3) 0.039(5) Uani 1 d G
H604 H 0.7506 0.6669 0.8289 0.047 Uiso 1 calc R
C605 C 0.8481(6) 0.6338(5) 0.8117(3) 0.045(5) Uani 1 d G
H605 H 0.8793 0.6429 0.8363 0.054 Uiso 1 calc R
C606 C 0.8785(5) 0.6057(5) 0.7794(3) 0.046(6) Uani 1 d G
H606 H 0.9301 0.5961 0.7824 0.056 Uiso 1 calc R
C701 C 0.9071(6) 0.5745(5) 0.5816(3) 0.030(4) Uani 1 d G
C702 C 0.9222(7) 0.5498(4) 0.5440(4) 0.041(5) Uani 1 d G
H702 H 0.8931 0.5195 0.5332 0.050 Uiso 1 calc R
C703 C 0.9806(7) 0.5702(5) 0.5225(3) 0.068(7) Uani 1 d G
H703 H 0.9907 0.5537 0.4974 0.082 Uiso 1 calc R
C704 C 1.0240(6) 0.6155(6) 0.5386(4) 0.061(6) Uani 1 d G
H704 H 1.0632 0.6292 0.5243 0.073 Uiso 1 calc R
C705 C 1.0090(7) 0.6403(5) 0.5762(4) 0.068(7) Uani 1 d G
H705 H 1.0380 0.6706 0.5869 0.082 Uiso 1 calc R
C706 C 0.9505(7) 0.6198(5) 0.5976(3) 0.063(7) Uani 1 d G
H706 H 0.9405 0.6364 0.6228 0.076 Uiso 1 calc R
C801 C 0.7479(6) 0.5964(4) 0.5756(3) 0.034(5) Uani 1 d G
C802 C 0.6738(7) 0.5922(4) 0.5864(3) 0.050(6) Uani 1 d G
H802 H 0.6635 0.5685 0.6081 0.060 Uiso 1 calc R
C803 C 0.6151(5) 0.6233(5) 0.5647(4) 0.053(6) Uani 1 d G
H803 H 0.5656 0.6204 0.5719 0.063 Uiso 1 calc R
C804 C 0.6306(6) 0.6587(5) 0.5322(4) 0.041(5) Uani 1 d G
H804 H 0.5913 0.6795 0.5178 0.049 Uiso 1 calc R
C805 C 0.7046(7) 0.6629(4) 0.5214(3) 0.049(6) Uani 1 d G
H805 H 0.7150 0.6866 0.4997 0.059 Uiso 1 calc R
C806 C 0.7633(5) 0.6318(5) 0.5431(4) 0.038(5) Uani 1 d G
H806 H 0.8129 0.6346 0.5359 0.046 Uiso 1 calc R
C1 C 0.9136(10) 0.2724(6) 0.6657(5) 0.030(4) Uani 1 d .
C2 C 0.9744(8) 0.3088(6) 0.6823(5) 0.017(4) Uani 1 d .
C3 C 1.0108(9) 0.3451(6) 0.6532(5) 0.027(4) Uani 1 d .
C4 C 0.9858(9) 0.3466(6) 0.6092(5) 0.024(4) Uani 1 d .
C5 C 0.9216(9) 0.3087(7) 0.5929(5) 0.027(4) Uani 1 d .
C6 C 0.8885(10) 0.2726(6) 0.6194(5) 0.028(4) Uani 1 d .
C7 C 0.8743(9) 0.2152(7) 0.6081(5) 0.024(4) Uani 1 d .
C8 C 0.8871(9) 0.1809(7) 0.6447(5) 0.029(4) Uani 1 d .
C9 C 0.9160(9) 0.2159(6) 0.6800(5) 0.027(4) Uani 1 d .
C10 C 0.9720(10) 0.1988(7) 0.7100(5) 0.033(5) Uani 1 d .
C11 C 1.0319(10) 0.2340(7) 0.7266(5) 0.034(5) Uani 1 d .
C12 C 1.0323(9) 0.2873(7) 0.7105(5) 0.027(4) Uani 1 d .
C13 C 1.1066(10) 0.3108(7) 0.7019(5) 0.037(5) Uani 1 d .
C14 C 1.0907(10) 0.3463(7) 0.6663(6) 0.034(5) Uani 1 d .
C15 C 1.1468(10) 0.3475(6) 0.6380(6) 0.031(5) Uani 1 d .
C16 C 1.1207(11) 0.3472(7) 0.5944(6) 0.043(5) Uani 1 d .
C17 C 1.0416(10) 0.3445(7) 0.5802(6) 0.036(5) Uani 1 d .
C18 C 1.0157(9) 0.3093(7) 0.5456(5) 0.031(4) Uani 1 d .
C19 C 0.9431(11) 0.2857(7) 0.5527(5) 0.036(5) Uani 1 d .
C20 C 0.9259(10) 0.2310(7) 0.5417(5) 0.035(5) Uani 1 d .
C21 C 0.8917(9) 0.1963(7) 0.5690(5) 0.029(4) Uani 1 d .
C22 C 0.9225(10) 0.1418(7) 0.5671(6) 0.037(5) Uani 1 d .
C23 C 0.9356(11) 0.1093(7) 0.6016(6) 0.042(5) Uani 1 d .
C24 C 0.9172(9) 0.1287(6) 0.6418(5) 0.028(4) Uani 1 d .
C25 C 0.9791(10) 0.1091(7) 0.6737(6) 0.039(5) Uani 1 d .
C26 C 1.0023(10) 0.1431(7) 0.7071(5) 0.035(5) Uani 1 d .
C27 C 1.0851(10) 0.1444(7) 0.7205(5) 0.037(5) Uani 1 d .
C28 C 1.1027(10) 0.2035(8) 0.7317(6) 0.045(5) Uani 1 d .
C29 C 1.1708(10) 0.2250(7) 0.7237(6) 0.038(5) Uani 1 d .
C30 C 1.1740(9) 0.2797(7) 0.7096(5) 0.031(4) Uani 1 d .
C31 C 1.2275(10) 0.2833(8) 0.6795(6) 0.045(5) Uani 1 d .
C32 C 1.2144(10) 0.3163(7) 0.6431(6) 0.035(5) Uani 1 d .
C33 C 1.2315(10) 0.2957(8) 0.6042(7) 0.045(5) Uani 1 d .
C34 C 1.1742(10) 0.3160(8) 0.5734(6) 0.039(5) Uani 1 d .
C35 C 1.1484(11) 0.2820(8) 0.5395(6) 0.044(5) Uani 1 d .
C36 C 1.0689(10) 0.2787(7) 0.5244(5) 0.034(5) Uani 1 d .
C37 C 1.0507(10) 0.2231(7) 0.5124(5) 0.033(5) Uani 1 d .
C38 C 0.9809(10) 0.2000(8) 0.5212(5) 0.040(5) Uani 1 d .
C39 C 0.9787(12) 0.1425(7) 0.5367(5) 0.041(5) Uani 1 d .
C40 C 1.0452(10) 0.1118(7) 0.5428(6) 0.034(5) Uani 1 d .
C41 C 1.0584(10) 0.0785(7) 0.5781(6) 0.039(5) Uani 1 d .
C42 C 1.0050(11) 0.0747(7) 0.6093(6) 0.040(5) Uani 1 d .
C43 C 1.0309(10) 0.0763(7) 0.6526(7) 0.046(6) Uani 1 d .
C44 C 1.1084(11) 0.0802(7) 0.6661(6) 0.045(5) Uani 1 d .
C45 C 1.1351(11) 0.1151(8) 0.7016(6) 0.042(5) Uani 1 d .
C46 C 1.2083(10) 0.1381(8) 0.6918(6) 0.044(5) Uani 1 d .
C47 C 1.2266(11) 0.1931(8) 0.7042(6) 0.042(5) Uani 1 d .
C48 C 1.2623(11) 0.2285(8) 0.6753(7) 0.058(7) Uani 1 d .
C49 C 1.2770(11) 0.2077(8) 0.6355(7) 0.051(6) Uani 1 d .
C50 C 1.2644(10) 0.2421(8) 0.6016(7) 0.049(6) Uani 1 d .
C51 C 1.2377(10) 0.2076(8) 0.5660(7) 0.048(6) Uani 1 d .
C52 C 1.1815(11) 0.2263(9) 0.5365(7) 0.052(6) Uani 1 d .
C53 C 1.1172(11) 0.1904(8) 0.5191(6) 0.046(5) Uani 1 d .
C54 C 1.1157(11) 0.1367(8) 0.5334(6) 0.051(6) Uani 1 d .
C55 C 1.1782(11) 0.1193(8) 0.5650(6) 0.041(5) Uani 1 d .
C56 C 1.1389(12) 0.0818(8) 0.5937(8) 0.060(7) Uani 1 d .
C57 C 1.1645(10) 0.0810(8) 0.6373(6) 0.039(5) Uani 1 d .
C58 C 1.2262(11) 0.1194(8) 0.6519(7) 0.051(6) Uani 1 d .
C59 C 1.2600(10) 0.1542(8) 0.6243(6) 0.045(5) Uani 1 d .
C60 C 1.2351(10) 0.1531(7) 0.5813(6) 0.036(5) Uani 1 d .
C1' C 0.8610(9) 0.3658(7) 0.7554(5) 0.027(4) Uani 1 d .
C2' C 0.7962(9) 0.3308(6) 0.7390(5) 0.019(4) Uani 1 d U
C3' C 0.7246(9) 0.3556(6) 0.7280(5) 0.024(4) Uani 1 d .
C4' C 0.7098(9) 0.4137(6) 0.7293(5) 0.027(4) Uani 1 d .
C5' C 0.7732(9) 0.4482(6) 0.7464(5) 0.025(4) Uani 1 d .
C6' C 0.8476(8) 0.4258(6) 0.7593(5) 0.021(4) Uani 1 d .
C7' C 0.8870(9) 0.4424(6) 0.7978(5) 0.026(4) Uani 1 d .
C8' C 0.9247(10) 0.3966(7) 0.8190(5) 0.031(4) Uani 1 d .
C9' C 0.9072(9) 0.3484(7) 0.7921(5) 0.030(4) Uani 1 d U
C10' C 0.8990(10) 0.2978(7) 0.8111(6) 0.035(5) Uani 1 d .
C11' C 0.8365(12) 0.2604(7) 0.7958(6) 0.044(5) Uani 1 d .
C12' C 0.7828(10) 0.2786(7) 0.7612(5) 0.038(5) Uani 1 d .
C13' C 0.7028(9) 0.2716(7) 0.7621(5) 0.030(4) Uani 1 d .
C14' C 0.6653(9) 0.3166(7) 0.7425(5) 0.031(4) Uani 1 d .
C15' C 0.5983(9) 0.3370(7) 0.7553(6) 0.036(5) Uani 1 d .
C16' C 0.5842(10) 0.3957(7) 0.7582(6) 0.036(5) Uani 1 d .
C17' C 0.6395(9) 0.4314(7) 0.7465(5) 0.028(4) Uani 1 d .
C18' C 0.6643(10) 0.4799(7) 0.7734(5) 0.032(4) Uani 1 d .
C19' C 0.7428(10) 0.4879(7) 0.7729(5) 0.034(5) Uani 1 d .
C20' C 0.7874(11) 0.5062(7) 0.8097(5) 0.037(5) Uani 1 d .
C21' C 0.8605(10) 0.4830(7) 0.8221(5) 0.031(4) Uani 1 d .
C22' C 0.8717(11) 0.4786(7) 0.8676(6) 0.040(5) Uani 1 d .
C23' C 0.9059(10) 0.4340(8) 0.8858(6) 0.041(5) Uani 1 d .
C24' C 0.9333(10) 0.3919(7) 0.8609(6) 0.037(5) Uani 1 d .
C25' C 0.9250(11) 0.3408(8) 0.8814(6) 0.050(6) Uani 1 d .
C26' C 0.9052(11) 0.2948(7) 0.8562(6) 0.043(5) Uani 1 d .
C27' C 0.8485(13) 0.2561(8) 0.8681(6) 0.052(6) Uani 1 d .
C28' C 0.8017(14) 0.2370(7) 0.8308(6) 0.054(6) Uani 1 d .
C29' C 0.7243(11) 0.2278(7) 0.8302(6) 0.038(5) Uani 1 d .
C30' C 0.6745(11) 0.2459(7) 0.7945(6) 0.040(5) Uani 1 d .
C31' C 0.6088(11) 0.2660(7) 0.8107(6) 0.043(5) Uani 1 d .
C32' C 0.5686(10) 0.3119(8) 0.7899(6) 0.046(5) Uani 1 d .
C33' C 0.5386(10) 0.3546(7) 0.8149(6) 0.039(5) Uani 1 d .
C34' C 0.5492(9) 0.4052(7) 0.7945(6) 0.038(5) Uani 1 d .
C35' C 0.5669(10) 0.4519(8) 0.8210(6) 0.041(5) Uani 1 d .
C36' C 0.6262(11) 0.4902(7) 0.8085(6) 0.039(5) Uani 1 d .
C37' C 0.6699(11) 0.5082(7) 0.8467(5) 0.037(5) Uani 1 d .
C38' C 0.7474(12) 0.5163(7) 0.8469(6) 0.041(5) Uani 1 d .
C39' C 0.8022(11) 0.4980(7) 0.8820(5) 0.038(5) Uani 1 d .
C40' C 0.7707(12) 0.4744(8) 0.9155(6) 0.048(6) Uani 1 d .
C41' C 0.8108(13) 0.4267(8) 0.9366(6) 0.055(6) Uani 1 d .
C42' C 0.8770(12) 0.4065(8) 0.9207(5) 0.048(6) Uani 1 d .
C43' C 0.8865(12) 0.3491(8) 0.9180(6) 0.048(6) Uani 1 d .
C44' C 0.8331(12) 0.3139(8) 0.9298(6) 0.048(6) Uani 1 d .
C45' C 0.8106(12) 0.2648(8) 0.9036(6) 0.046(6) Uani 1 d .
C46' C 0.7288(12) 0.2543(8) 0.9034(6) 0.047(5) Uani 1 d .
C47' C 0.6890(11) 0.2376(7) 0.8668(6) 0.039(5) Uani 1 d .
C48' C 0.6168(12) 0.2605(8) 0.8550(6) 0.049(6) Uani 1 d .
C49' C 0.5865(12) 0.3006(8) 0.8788(6) 0.048(5) Uani 1 d .
C50' C 0.5488(11) 0.3495(9) 0.8576(7) 0.051(6) Uani 1 d .
C51' C 0.5676(12) 0.3979(9) 0.8843(7) 0.059(6) Uani 1 d .
C52' C 0.5766(11) 0.4506(8) 0.8658(6) 0.041(5) Uani 1 d U
C53' C 0.6396(10) 0.4835(7) 0.8815(5) 0.036(5) Uani 1 d U
C54' C 0.6877(14) 0.4646(8) 0.9150(6) 0.059(7) Uani 1 d .
C55' C 0.6787(13) 0.4128(7) 0.9349(5) 0.047(6) Uani 1 d .
C56' C 0.7531(12) 0.3892(8) 0.9484(6) 0.048(6) Uani 1 d .
C57' C 0.7653(13) 0.3329(8) 0.9451(5) 0.050(6) Uani 1 d .
C58' C 0.7019(13) 0.2981(8) 0.9286(5) 0.050(6) Uani 1 d .
C59' C 0.6294(12) 0.3210(8) 0.9170(5) 0.046(5) Uani 1 d .
C60' C 0.6185(11) 0.3789(8) 0.9207(6) 0.044(5) Uani 1 d U
Cl1 Cl 1.0665(5) 0.0052(4) 0.7754(3) 0.118(3) Uiso 1 d .
Cl2 Cl 1.1947(4) 0.0916(3) 0.8084(2) 0.095(2) Uiso 1 d .
C911 C 1.0427(9) 0.0651(5) 0.7969(5) 0.069(7) Uiso 1 d G
C912 C 1.0995(6) 0.1032(6) 0.8112(5) 0.059(6) Uiso 1 d G
C913 C 1.0800(7) 0.1533(5) 0.8290(4) 0.082(8) Uiso 1 d G
H913 H 1.1180 0.1788 0.8386 0.099 Uiso 1 calc R
C914 C 1.0037(9) 0.1653(5) 0.8326(4) 0.064(6) Uiso 1 d G
H914 H 0.9906 0.1988 0.8446 0.077 Uiso 1 calc R
C915 C 0.9469(6) 0.1272(6) 0.8184(5) 0.072(7) Uiso 1 d G
H915 H 0.8959 0.1352 0.8208 0.086 Uiso 1 calc R
C916 C 0.9664(8) 0.0771(6) 0.8005(5) 0.074(7) Uiso 1 d G
H916 H 0.9284 0.0516 0.7909 0.089 Uiso 1 calc R
S1 S 1.1550(11) -0.0580(8) 0.6889(6) 0.202(8) Uiso 0.75 d P
S2 S 1.2926(9) -0.0680(6) 0.7605(5) 0.144(5) Uiso 0.75 d P
CA C 1.221(4) -0.071(3) 0.737(2) 0.20(3) Uiso 0.75 d P
S3 S 1.1229(12) 0.3216(9) 0.8186(7) 0.132(7) Uiso 0.50 d P
S4 S 1.1454(16) 0.2886(12) 0.8962(10) 0.200(11) Uiso 0.50 d P
CB C 1.127(2) 0.3070(16) 0.8580(13) 0.047(11) Uiso 0.50 d P
S5 S 0.8882(7) 0.0141(5) 0.4999(4) 0.116(4) Uiso 0.75 d P
S6 S 0.8951(11) 0.0859(8) 0.4264(6) 0.202(8) Uiso 0.75 d P
CC C 0.884(2) 0.0469(17) 0.4659(13) 0.103(13) Uiso 0.75 d P
O100 O 0.5615(7) 0.7594(5) 0.4432(4) 0.050 Uiso 1 d .
O200 O 0.5266(7) 0.1970(5) 0.4949(4) 0.050 Uiso 1 d .

loop_
_atom_site_aniso_label
_atom_site_aniso_U_11
_atom_site_aniso_U_22
_atom_site_aniso_U_33
_atom_site_aniso_U_23
_atom_site_aniso_U_13
_atom_site_aniso_U_12
Rh1 0.0269(8) 0.0233(8) 0.0240(8) -0.0005(6) 0.0007(6) 0.0014(6)
Rh2 0.0268(8) 0.0231(8) 0.0295(8) -0.0010(6) 0.0024(6) -0.0014(6)
Rh3 0.0265(8) 0.0238(8) 0.0245(8) -0.0010(6) -0.0018(6) 0.0001(6)
Rh4 0.0237(8) 0.0242(8) 0.0256(8) -0.0004(6) -0.0004(6) -0.0001(6)
Rh5 0.0270(8) 0.0204(8) 0.0264(8) -0.0004(6) 0.0001(6) 0.0002(6)
Rh6 0.0293(8) 0.0229(8) 0.0264(8) 0.0013(6) -0.0001(6) 0.0007(6)
C1A 0.034(11) 0.027(10) 0.026(11) -0.007(8) 0.022(9) -0.011(9)
O1A 0.039(8) 0.027(7) 0.037(8) -0.003(6) -0.001(7) 0.009(6)
C1B 0.057(13) 0.012(10) 0.031(11) -0.013(8) -0.017(9) 0.014(9)
O1B 0.023(7) 0.020(7) 0.035(7) 0.002(6) -0.002(5) 0.002(5)
C6A 0.057(14) 0.022(10) 0.020(11) -0.002(9) -0.010(10) 0.012(9)
O6A 0.029(7) 0.030(7) 0.023(7) -0.005(6) 0.001(6) 0.008(5)
C6B 0.059(14) 0.014(10) 0.038(12) 0.004(9) -0.022(10) 0.005(10)
O6B 0.037(7) 0.016(7) 0.034(7) 0.001(5) 0.001(6) 0.005(6)
C6C 0.048(13) 0.030(11) 0.039(13) 0.007(10) 0.000(11) -0.014(10)
O6C 0.061(10) 0.063(10) 0.044(9) 0.002(8) -0.031(8) 0.005(8)
C2A 0.025(11) 0.044(12) 0.039(12) -0.009(10) 0.013(9) 0.008(10)
N 0.041(11) 0.045(11) 0.105(16) 0.017(11) 0.016(11) -0.028(10)
C907 0.08(2) 0.067(19) 0.19(3) 0.01(2) 0.08(2) -0.010(16)
C901 0.074(18) 0.059(16) 0.060(17) 0.026(13) -0.013(14) -0.047(14)
C902 0.14(3) 0.08(2) 0.07(2) 0.011(17) -0.04(2) -0.05(2)
C903 0.39(9) 0.11(4) 0.14(4) -0.09(3) 0.12(5) -0.08(4)
C904 0.12(4) 0.09(3) 0.33(8) -0.01(4) 0.10(4) -0.03(3)
C905 0.11(3) 0.13(4) 0.30(7) -0.02(4) -0.08(4) 0.06(3)
C906 0.11(3) 0.09(2) 0.10(2) 0.026(19) -0.02(2) -0.04(2)
P1 0.032(3) 0.036(3) 0.033(3) -0.005(2) -0.005(2) -0.001(2)
P2 0.029(3) 0.028(3) 0.041(3) 0.001(2) -0.005(2) 0.000(2)
P3 0.028(3) 0.023(3) 0.031(3) -0.001(2) 0.002(2) 0.001(2)
P4 0.033(3) 0.022(2) 0.029(3) 0.002(2) 0.006(2) -0.001(2)
C100 0.042(12) 0.034(11) 0.043(12) -0.010(9) -0.013(10) 0.006(9)
C101 0.042(12) 0.042(12) 0.035(12) -0.017(10) -0.010(10) 0.002(10)
C102 0.057(14) 0.048(14) 0.039(13) -0.010(11) -0.016(11) -0.004(11)
C103 0.076(17) 0.058(16) 0.054(15) -0.013(13) 0.006(13) 0.007(13)
C104 0.10(2) 0.022(13) 0.10(2) -0.020(14) 0.002(17) -0.005(13)
C105 0.066(15) 0.037(13) 0.053(15) 0.005(11) -0.013(12) -0.004(11)
C106 0.047(13) 0.024(11) 0.054(14) -0.003(10) -0.009(10) -0.005(9)
C201 0.057(14) 0.034(12) 0.051(14) 0.003(10) -0.013(12) 0.005(10)
C202 0.13(2) 0.084(19) 0.037(15) 0.014(13) -0.024(15) -0.048(17)
C203 0.28(5) 0.12(3) 0.033(17) -0.009(17) 0.01(2) -0.12(3)
C204 0.15(3) 0.08(2) 0.057(19) -0.004(16) -0.01(2) 0.03(2)
C205 0.07(2) 0.14(3) 0.07(2) -0.037(19) -0.018(17) 0.046(19)
C206 0.050(15) 0.094(18) 0.030(13) 0.002(12) -0.010(11) 0.014(13)
C301 0.022(11) 0.054(14) 0.053(14) 0.002(11) 0.002(9) -0.012(10)
C302 0.052(15) 0.058(15) 0.080(18) -0.001(13) 0.002(13) 0.021(12)
C303 0.054(16) 0.10(2) 0.068(17) 0.039(15) 0.010(13) 0.008(14)
C304 0.027(12) 0.10(2) 0.050(14) 0.010(13) 0.006(10) -0.016(12)
C305 0.058(15) 0.060(15) 0.052(14) 0.019(12) -0.015(12) -0.030(13)
C306 0.041(13) 0.037(13) 0.080(17) 0.025(12) 0.006(11) 0.000(10)
C401 0.019(10) 0.030(11) 0.070(15) 0.000(10) -0.002(10) -0.007(8)
C402 0.100(19) 0.039(13) 0.050(15) 0.007(11) -0.020(14) -0.011(13)
C403 0.064(16) 0.058(15) 0.050(14) 0.008(12) -0.022(12) 0.027(12)
C404 0.060(16) 0.056(15) 0.071(17) -0.002(13) -0.027(13) 0.032(12)
C405 0.029(12) 0.050(14) 0.096(19) 0.000(13) -0.013(12) 0.015(10)
C406 0.061(14) 0.035(12) 0.032(12) -0.007(10) 0.000(10) 0.004(10)
C500 0.032(10) 0.027(10) 0.017(9) 0.004(8) -0.004(8) -0.001(8)
C501 0.018(10) 0.048(13) 0.028(11) -0.006(9) 0.004(8) 0.005(9)
C502 0.036(13) 0.041(14) 0.092(18) 0.016(12) -0.004(12) 0.003(10)
C503 0.045(14) 0.053(14) 0.081(18) -0.005(12) -0.006(12) 0.001(12)
C504 0.046(16) 0.077(19) 0.17(3) -0.056(19) 0.007(17) -0.030(14)
C505 0.018(14) 0.066(19) 0.38(6) -0.03(3) -0.05(2) 0.008(13)
C506 0.052(16) 0.018(12) 0.23(4) -0.013(16) -0.021(19) -0.007(11)
C601 0.033(11) 0.024(10) 0.021(10) -0.005(8) 0.002(8) -0.006(8)
C602 0.043(12) 0.016(9) 0.036(11) -0.011(8) 0.007(9) 0.010(8)
C603 0.055(13) 0.017(10) 0.058(14) 0.017(10) 0.022(12) 0.004(9)
C604 0.060(14) 0.021(10) 0.037(13) -0.005(9) 0.016(11) -0.002(10)
C605 0.056(14) 0.046(13) 0.037(12) -0.015(10) 0.018(10) -0.030(11)
C606 0.047(13) 0.038(12) 0.049(13) -0.026(10) -0.015(11) -0.001(10)
C701 0.024(10) 0.032(11) 0.037(12) 0.006(9) 0.007(8) -0.003(8)
C702 0.044(13) 0.045(13) 0.037(13) 0.013(10) 0.010(10) 0.000(10)
C703 0.11(2) 0.048(15) 0.055(16) -0.001(12) 0.048(15) 0.009(14)
C704 0.045(14) 0.076(17) 0.059(17) 0.015(14) -0.001(12) -0.001(13)
C705 0.066(16) 0.079(18) 0.061(16) 0.002(14) 0.019(13) -0.048(14)
C706 0.055(15) 0.092(18) 0.049(14) -0.010(13) 0.029(12) -0.025(14)
C801 0.052(13) 0.017(10) 0.030(11) -0.001(8) -0.002(9) -0.001(9)
C802 0.056(15) 0.035(12) 0.059(15) 0.017(10) 0.004(12) 0.002(10)
C803 0.035(12) 0.064(15) 0.057(15) 0.000(12) -0.007(11) 0.008(11)
C804 0.039(13) 0.036(12) 0.046(13) -0.003(10) -0.005(10) 0.009(9)
C805 0.056(15) 0.042(13) 0.050(14) -0.001(10) 0.003(11) 0.000(11)
C806 0.051(13) 0.029(11) 0.036(12) 0.011(9) 0.006(10) -0.002(9)
C1 0.042(11) 0.023(10) 0.024(11) -0.008(8) 0.001(9) 0.006(8)
C2 0.010(8) 0.013(8) 0.028(10) 0.002(7) 0.003(7) 0.002(7)
C3 0.017(9) 0.021(9) 0.037(11) -0.005(8) -0.019(8) 0.005(7)
C4 0.025(10) 0.023(10) 0.024(10) 0.003(8) 0.006(8) 0.000(8)
C5 0.023(10) 0.034(11) 0.025(10) -0.006(9) 0.000(8) 0.016(8)
C6 0.041(11) 0.016(9) 0.027(11) 0.005(8) 0.011(9) 0.001(8)
C7 0.024(10) 0.029(10) 0.019(10) 0.002(8) 0.000(8) -0.005(8)
C8 0.014(9) 0.027(10) 0.042(12) -0.004(9) -0.008(8) 0.010(8)
C9 0.024(10) 0.016(9) 0.041(12) 0.002(8) 0.006(9) 0.007(8)
C10 0.045(12) 0.028(11) 0.027(11) 0.009(9) 0.004(9) -0.002(9)
C11 0.050(13) 0.028(11) 0.020(10) -0.002(8) -0.009(9) 0.008(9)
C12 0.030(10) 0.030(11) 0.017(10) -0.012(8) -0.010(8) -0.001(8)
C13 0.043(12) 0.033(11) 0.035(12) -0.009(9) 0.004(9) 0.000(9)
C14 0.039(12) 0.025(10) 0.038(12) 0.000(9) 0.006(10) 0.002(9)
C15 0.038(11) 0.011(9) 0.042(12) 0.008(8) -0.009(10) -0.005(8)
C16 0.050(13) 0.014(10) 0.068(15) 0.007(10) 0.026(11) -0.005(9)
C17 0.037(12) 0.034(11) 0.039(12) 0.014(9) 0.003(10) 0.000(9)
C18 0.025(10) 0.037(11) 0.033(11) -0.002(9) 0.008(8) -0.009(9)
C19 0.064(14) 0.018(10) 0.023(11) 0.007(8) 0.003(10) 0.005(9)
C20 0.040(12) 0.037(12) 0.027(11) -0.003(9) 0.001(9) -0.005(9)
C21 0.023(10) 0.029(11) 0.032(11) -0.009(9) -0.002(8) -0.003(8)
C22 0.041(12) 0.031(11) 0.041(13) -0.013(10) 0.012(9) -0.015(9)
C23 0.062(14) 0.017(10) 0.048(13) -0.001(10) 0.009(11) -0.014(9)
C24 0.031(11) 0.011(9) 0.043(12) -0.007(8) 0.012(9) -0.009(8)
C25 0.029(11) 0.036(11) 0.052(13) 0.011(10) 0.014(10) 0.003(9)
C26 0.048(13) 0.032(11) 0.024(11) 0.008(9) 0.000(9) -0.004(9)
C27 0.045(12) 0.033(11) 0.028(11) 0.008(9) -0.014(9) 0.013(9)
C28 0.034(12) 0.062(14) 0.034(12) 0.002(10) -0.022(10) 0.001(11)
C29 0.035(12) 0.042(12) 0.034(12) -0.002(9) -0.009(9) 0.006(10)
C30 0.013(9) 0.047(12) 0.029(11) 0.002(9) -0.009(8) 0.007(8)
C31 0.020(10) 0.044(13) 0.066(15) -0.014(11) -0.013(10) -0.004(9)
C32 0.029(11) 0.024(10) 0.052(13) -0.001(10) 0.005(10) -0.011(8)
C33 0.028(11) 0.039(13) 0.070(16) 0.001(11) 0.008(11) -0.008(10)
C34 0.033(12) 0.041(12) 0.047(13) -0.002(10) 0.021(10) -0.020(10)
C35 0.045(13) 0.047(13) 0.046(13) 0.016(11) 0.029(11) 0.013(10)
C36 0.033(11) 0.051(13) 0.017(10) 0.011(9) 0.003(8) 0.000(9)
C37 0.052(13) 0.020(10) 0.029(11) 0.001(8) 0.010(9) 0.002(9)
C38 0.042(12) 0.049(13) 0.027(11) -0.012(10) -0.002(9) 0.010(10)
C39 0.067(15) 0.033(12) 0.023(11) -0.005(9) 0.000(10) -0.006(10)
C40 0.037(12) 0.022(10) 0.041(12) 0.002(9) 0.001(9) 0.001(9)
C41 0.037(12) 0.020(10) 0.058(14) -0.023(10) -0.002(10) 0.008(9)
C42 0.046(13) 0.035(12) 0.036(12) 0.001(9) -0.006(10) -0.003(10)
C43 0.022(11) 0.032(11) 0.085(17) -0.008(11) 0.014(11) 0.010(9)
C44 0.059(15) 0.014(10) 0.060(15) 0.006(10) 0.001(12) 0.011(9)
C45 0.044(13) 0.037(12) 0.043(13) 0.008(10) -0.006(10) 0.020(10)
C46 0.031(12) 0.038(13) 0.060(15) 0.016(11) -0.009(10) 0.019(10)
C47 0.051(13) 0.040(13) 0.035(12) 0.009(10) -0.002(10) 0.014(10)
C48 0.026(12) 0.051(15) 0.09(2) 0.002(14) -0.023(12) 0.004(10)
C49 0.033(12) 0.046(14) 0.073(18) -0.004(13) -0.002(12) 0.001(10)
C50 0.029(12) 0.052(14) 0.066(16) -0.009(13) 0.005(11) -0.013(10)
C51 0.027(12) 0.047(14) 0.076(17) 0.002(12) 0.035(12) 0.004(10)
C52 0.037(13) 0.059(15) 0.064(16) -0.010(12) 0.026(12) -0.012(12)
C53 0.051(14) 0.057(15) 0.033(12) -0.001(11) 0.017(10) 0.017(12)
C54 0.051(14) 0.054(15) 0.051(14) -0.023(12) 0.016(12) 0.014(12)
C55 0.060(14) 0.034(12) 0.034(12) 0.003(10) 0.019(11) 0.017(11)
C56 0.054(15) 0.033(12) 0.10(2) -0.018(13) 0.036(14) 0.016(11)
C57 0.033(12) 0.043(12) 0.039(13) 0.000(10) -0.002(10) 0.015(10)
C58 0.045(13) 0.035(12) 0.070(17) -0.012(12) -0.008(12) 0.021(11)
C59 0.031(12) 0.042(13) 0.061(16) -0.007(12) 0.005(11) 0.007(10)
C60 0.037(12) 0.026(11) 0.047(14) 0.000(10) 0.014(10) 0.010(9)
C1' 0.017(9) 0.038(11) 0.023(10) -0.004(8) -0.001(8) -0.002(8)
C2' 0.024(7) 0.015(7) 0.019(7) 0.007(6) 0.003(6) -0.001(6)
C3' 0.035(11) 0.014(9) 0.022(10) 0.000(7) 0.001(8) 0.006(8)
C4' 0.035(11) 0.021(10) 0.026(10) 0.004(8) 0.010(8) 0.000(8)
C5' 0.039(11) 0.019(9) 0.021(10) -0.008(8) 0.014(8) 0.004(8)
C6' 0.015(9) 0.015(9) 0.034(11) 0.002(8) 0.005(8) 0.003(7)
C7' 0.024(10) 0.018(9) 0.034(11) -0.008(8) -0.002(8) -0.002(8)
C8' 0.039(11) 0.023(10) 0.028(11) -0.001(8) -0.007(9) -0.008(8)
C9' 0.026(7) 0.023(7) 0.037(8) 0.009(7) -0.006(7) 0.001(6)
C10' 0.033(11) 0.026(11) 0.042(13) 0.002(9) -0.013(9) 0.007(9)
C11' 0.068(15) 0.026(11) 0.037(13) -0.012(9) 0.003(11) 0.001(10)
C12' 0.044(12) 0.044(12) 0.025(11) -0.006(9) -0.003(9) 0.007(10)
C13' 0.026(11) 0.041(12) 0.026(11) 0.004(9) 0.009(8) 0.005(9)
C14' 0.027(10) 0.021(10) 0.046(12) 0.004(9) 0.011(9) -0.003(8)
C15' 0.017(10) 0.042(12) 0.050(13) 0.014(10) 0.002(9) -0.010(9)
C16' 0.032(11) 0.034(12) 0.042(12) -0.003(9) 0.005(10) -0.004(9)
C17' 0.027(10) 0.029(10) 0.029(11) 0.001(8) 0.005(8) 0.007(8)
C18' 0.037(12) 0.040(12) 0.017(10) 0.000(8) 0.001(9) -0.004(9)
C19' 0.044(12) 0.025(10) 0.036(12) 0.001(9) 0.011(10) -0.010(9)
C20' 0.058(14) 0.029(11) 0.024(11) 0.008(9) 0.004(10) -0.011(10)
C21' 0.043(12) 0.026(10) 0.022(11) 0.005(8) -0.005(9) -0.010(9)
C22' 0.044(13) 0.034(12) 0.043(13) -0.006(10) 0.008(10) -0.012(10)
C23' 0.034(12) 0.040(12) 0.043(13) -0.010(11) -0.017(10) 0.007(10)
C24' 0.040(12) 0.032(12) 0.037(13) -0.002(10) -0.010(9) 0.001(9)
C25' 0.053(14) 0.054(15) 0.035(13) -0.010(11) -0.022(11) 0.016(11)
C26' 0.053(13) 0.026(11) 0.049(14) 0.012(10) -0.004(11) 0.010(10)
C27' 0.088(17) 0.037(12) 0.029(13) 0.011(10) 0.000(12) 0.013(12)
C28' 0.12(2) 0.025(11) 0.016(11) 0.015(9) 0.003(12) 0.001(12)
C29' 0.049(13) 0.019(10) 0.049(14) 0.004(9) 0.018(11) -0.018(9)
C30' 0.049(13) 0.022(10) 0.044(13) 0.001(9) -0.011(11) 0.000(9)
C31' 0.040(13) 0.033(12) 0.056(15) 0.008(10) 0.013(11) -0.019(10)
C32' 0.039(12) 0.057(14) 0.043(13) -0.020(11) 0.015(10) -0.023(11)
C33' 0.038(12) 0.039(12) 0.043(13) 0.004(10) 0.020(10) 0.000(9)
C34' 0.016(10) 0.038(12) 0.063(14) -0.005(11) 0.018(10) -0.001(8)
C35' 0.023(11) 0.041(12) 0.063(15) 0.002(11) 0.023(10) 0.003(9)
C36' 0.049(13) 0.024(10) 0.043(13) -0.001(9) -0.001(10) 0.019(9)
C37' 0.058(14) 0.027(11) 0.025(11) -0.007(9) 0.000(10) 0.003(10)
C38' 0.078(16) 0.012(10) 0.032(12) -0.006(8) 0.010(11) -0.001(10)
C39' 0.060(14) 0.030(11) 0.022(11) -0.011(9) -0.004(10) -0.016(10)
C40' 0.068(16) 0.041(13) 0.033(13) -0.027(10) 0.001(11) -0.002(11)
C41' 0.093(19) 0.040(13) 0.024(12) -0.006(10) -0.019(12) 0.005(13)
C42' 0.076(17) 0.049(14) 0.015(11) 0.003(10) -0.013(11) 0.011(12)
C43' 0.083(17) 0.036(13) 0.026(12) 0.010(10) 0.010(11) 0.007(12)
C44' 0.080(17) 0.028(12) 0.034(12) 0.013(10) -0.006(12) 0.012(11)
C45' 0.061(15) 0.044(13) 0.033(13) 0.006(10) 0.000(11) 0.036(11)
C46' 0.074(17) 0.046(13) 0.024(12) 0.017(10) 0.020(11) 0.009(11)
C47' 0.069(15) 0.019(10) 0.032(12) 0.012(9) 0.024(11) 0.003(10)
C48' 0.076(17) 0.039(13) 0.035(13) 0.000(10) 0.011(12) 0.000(12)
C49' 0.069(15) 0.034(12) 0.046(14) 0.007(11) 0.028(12) 0.009(11)
C50' 0.038(13) 0.056(14) 0.065(16) -0.010(13) 0.026(11) -0.009(11)
C51' 0.062(15) 0.070(17) 0.052(15) -0.009(13) 0.035(12) 0.006(12)
C52' 0.046(9) 0.043(8) 0.038(9) 0.010(7) 0.019(7) 0.004(7)
C53' 0.042(8) 0.044(8) 0.025(8) 0.003(7) 0.012(7) 0.000(7)
C54' 0.10(2) 0.032(13) 0.044(14) -0.025(11) 0.020(14) 0.003(12)
C55' 0.092(18) 0.030(12) 0.019(11) 0.004(9) 0.013(11) 0.004(12)
C56' 0.078(17) 0.038(13) 0.029(12) -0.005(10) 0.010(11) 0.000(12)
C57' 0.086(18) 0.051(15) 0.017(11) 0.007(10) 0.028(11) -0.002(13)
C58' 0.102(19) 0.036(12) 0.013(11) 0.015(9) 0.004(11) -0.023(13)
C59' 0.079(17) 0.042(13) 0.021(12) 0.006(10) 0.025(11) 0.003(12)
C60' 0.055(9) 0.048(9) 0.033(8) 0.009(7) 0.018(7) 0.004(8)

loop_
_atom_type_symbol
_atom_type_description
_atom_type_scat_dispersion_real
_atom_type_scat_dispersion_imag
_atom_type_scat_source
C C 0.0033 0.0016 'International Tables Vol C Tables 4.2.6.8 and 6.1.1.4'
H H 0.0000 0.0000 'International Tables Vol C Tables 4.2.6.8 and 6.1.1.4'
N N 0.0061 0.0033 'International Tables Vol C Tables 4.2.6.8 and 6.1.1.4'
O O 0.0106 0.0060 'International Tables Vol C Tables 4.2.6.8 and 6.1.1.4'
P P 0.1023 0.0942 'International Tables Vol C Tables 4.2.6.8 and 6.1.1.4'
Rh Rh -1.1178 0.9187 'International Tables Vol C Tables 4.2.6.8 and 6.1.1.4'
Cl Cl 0.1484 0.1585 'International Tables Vol C Tables 4.2.6.8 and 6.1.1.4'
S S 0.1246 0.1234 'International Tables Vol C Tables 4.2.6.8 and 6.1.1.4'

loop_
_geom_angle_atom_site_label_1
_geom_angle_atom_site_label_2
_geom_angle_atom_site_label_3
_geom_angle
C2' Rh1 C1' 39.8(6)
C2' Rh1 C2 125.0(6)
C1' Rh1 C2 108.5(6)
C2' Rh1 C1 111.8(6)
C1' Rh1 C1 124.1(6)
C2 Rh1 C1 38.3(6)
C2' Rh1 C1B 77.8(6)
C1' Rh1 C1B 117.0(6)
C2 Rh1 C1B 116.3(6)
C1 Rh1 C1B 78.7(6)
C2' Rh1 C1A 115.6(5)
C1' Rh1 C1A 77.3(6)
C2 Rh1 C1A 78.2(6)
C1 Rh1 C1A 115.3(6)
C1B Rh1 C1A 151.1(6)
C2' Rh1 Rh3 124.9(4)
C1' Rh1 Rh3 156.9(4)
C2 Rh1 Rh3 94.6(4)
C1 Rh1 Rh3 74.8(4)
C1B Rh1 Rh3 48.9(5)
C1A Rh1 Rh3 108.1(4)
C2' Rh1 Rh4 74.0(4)
C1' Rh1 Rh4 94.8(4)
C2 Rh1 Rh4 156.7(4)
C1 Rh1 Rh4 126.8(4)
C1B Rh1 Rh4 49.8(4)
C1A Rh1 Rh4 107.0(5)
Rh3 Rh1 Rh4 62.13(6)
C2' Rh1 Rh2 155.0(4)
C1' Rh1 Rh2 123.7(4)
C2 Rh1 Rh2 73.8(4)
C1 Rh1 Rh2 93.1(5)
C1B Rh1 Rh2 110.1(5)
C1A Rh1 Rh2 47.3(4)
Rh3 Rh1 Rh2 61.83(11)
Rh4 Rh1 Rh2 92.80(13)
C2' Rh1 Rh5 93.4(4)
C1' Rh1 Rh5 73.8(4)
C2 Rh1 Rh5 123.4(4)
C1 Rh1 Rh5 154.6(5)
C1B Rh1 Rh5 110.9(4)
C1A Rh1 Rh5 46.2(4)
Rh3 Rh1 Rh5 93.58(6)
Rh4 Rh1 Rh5 61.71(6)
Rh2 Rh1 Rh5 61.63(10)
C2A Rh2 C1A 92.3(7)
C2A Rh2 C4 93.8(7)
C1A Rh2 C4 120.1(6)
C2A Rh2 C6A 96.0(8)
C1A Rh2 C6A 155.9(7)
C4 Rh2 C6A 81.9(6)
C2A Rh2 C3 94.9(7)
C1A Rh2 C3 81.3(7)
C4 Rh2 C3 38.8(6)
C6A Rh2 C3 120.2(6)
C2A Rh2 Rh1 150.9(5)
C1A Rh2 Rh1 60.0(4)
C4 Rh2 Rh1 93.2(4)
C6A Rh2 Rh1 113.0(6)
C3 Rh2 Rh1 73.6(5)
C2A Rh2 Rh3 150.5(5)
C1A Rh2 Rh3 117.1(4)
C4 Rh2 Rh3 74.8(4)
C6A Rh2 Rh3 55.9(5)
C3 Rh2 Rh3 92.7(4)
Rh1 Rh2 Rh3 58.35(12)
C2A Rh2 Rh5 109.6(5)
C1A Rh2 Rh5 47.1(5)
C4 Rh2 Rh5 152.4(4)
C6A Rh2 Rh5 108.9(6)
C3 Rh2 Rh5 121.8(5)
Rh1 Rh2 Rh5 59.31(13)
Rh3 Rh2 Rh5 90.16(13)
C2A Rh2 Rh6 109.7(5)
C1A Rh2 Rh6 107.0(5)
C4 Rh2 Rh6 126.2(4)
C6A Rh2 Rh6 49.0(5)
C3 Rh2 Rh6 153.3(4)
Rh1 Rh2 Rh6 88.50(13)
Rh3 Rh2 Rh6 60.86(14)
Rh5 Rh2 Rh6 59.97(12)
C1B Rh3 C5 117.6(6)
C1B Rh3 C6 81.0(6)
C5 Rh3 C6 37.1(6)
C1B Rh3 P1 85.1(5)
C5 Rh3 P1 109.5(5)
C6 Rh3 P1 102.3(5)
C1B Rh3 C6A 154.2(6)
C5 Rh3 C6A 78.3(7)
C6 Rh3 C6A 114.7(6)
P1 Rh3 C6A 109.6(4)
C1B Rh3 Rh1 54.8(5)
C5 Rh3 Rh1 91.8(4)
C6 Rh3 Rh1 74.4(4)
P1 Rh3 Rh1 139.96(15)
C6A Rh3 Rh1 107.7(4)
C1B Rh3 Rh2 113.9(5)
C5 Rh3 Rh2 71.4(5)
C6 Rh3 Rh2 90.8(5)
P1 Rh3 Rh2 158.57(14)
C6A Rh3 Rh2 49.0(4)
Rh1 Rh3 Rh2 59.82(6)
C1B Rh3 Rh4 49.5(5)
C5 Rh3 Rh4 151.1(4)
C6 Rh3 Rh4 125.2(4)
P1 Rh3 Rh4 95.9(2)
C6A Rh3 Rh4 106.5(5)
Rh1 Rh3 Rh4 59.41(12)
Rh2 Rh3 Rh4 90.09(13)
C1B Rh3 Rh6 108.9(5)
C5 Rh3 Rh6 122.7(5)
C6 Rh3 Rh6 150.9(4)
P1 Rh3 Rh6 105.78(15)
C6A Rh3 Rh6 47.6(5)
Rh1 Rh3 Rh6 88.87(6)
Rh2 Rh3 Rh6 60.06(10)
Rh4 Rh3 Rh6 59.51(6)
C1B Rh4 C6B 156.6(8)
C1B Rh4 C4' 116.4(6)
C6B Rh4 C4' 80.7(7)
C1B Rh4 C3' 79.0(6)
C6B Rh4 C3' 117.7(6)
C4' Rh4 C3' 37.6(6)
C1B Rh4 P2 86.8(5)
C6B Rh4 P2 102.7(5)
C4' Rh4 P2 110.0(5)
C3' Rh4 P2 105.9(5)
C1B Rh4 Rh1 54.0(5)
C6B Rh4 Rh1 113.0(5)
C4' Rh4 Rh1 91.8(4)
C3' Rh4 Rh1 71.8(4)
P2 Rh4 Rh1 140.77(16)
C1B Rh4 Rh3 47.9(6)
C6B Rh4 Rh3 109.3(6)
C4' Rh4 Rh3 150.3(4)
C3' Rh4 Rh3 121.4(4)
P2 Rh4 Rh3 95.36(19)
Rh1 Rh4 Rh3 58.46(12)
C1B Rh4 Rh6 108.9(6)
C6B Rh4 Rh6 48.3(6)
C4' Rh4 Rh6 124.0(4)
C3' Rh4 Rh6 150.0(4)
P2 Rh4 Rh6 103.49(18)
Rh1 Rh4 Rh6 89.24(13)
Rh3 Rh4 Rh6 61.07(13)
C1B Rh4 Rh5 112.8(5)
C6B Rh4 Rh5 54.7(5)
C4' Rh4 Rh5 72.6(4)
C3' Rh4 Rh5 89.8(4)
P2 Rh4 Rh5 157.20(14)
Rh1 Rh4 Rh5 59.53(13)
Rh3 Rh4 Rh5 90.16(14)
Rh6 Rh4 Rh5 60.28(12)
C1A Rh5 C6' 81.4(6)
C1A Rh5 C5' 119.1(6)
C6' Rh5 C5' 37.9(6)
C1A Rh5 P3 101.4(5)
C6' Rh5 P3 107.9(4)
C5' Rh5 P3 101.1(4)
C1A Rh5 C6B 154.5(7)
C6' Rh5 C6B 116.7(6)
C5' Rh5 C6B 79.8(7)
P3 Rh5 C6B 90.4(4)
C1A Rh5 Rh1 60.2(5)
C6' Rh5 Rh1 73.2(4)
C5' Rh5 Rh1 90.8(4)
P3 Rh5 Rh1 161.44(14)
C6B Rh5 Rh1 105.8(4)
C1A Rh5 Rh4 117.8(5)
C6' Rh5 Rh4 92.1(4)
C5' Rh5 Rh4 72.7(4)
P3 Rh5 Rh4 138.43(13)
C6B Rh5 Rh4 48.2(4)
Rh1 Rh5 Rh4 58.76(10)
C1A Rh5 Rh2 48.3(5)
C6' Rh5 Rh2 122.3(4)
C5' Rh5 Rh2 149.9(4)
P3 Rh5 Rh2 108.14(15)
C6B Rh5 Rh2 106.6(5)
Rh1 Rh5 Rh2 59.06(6)
Rh4 Rh5 Rh2 89.58(13)
C1A Rh5 Rh6 108.5(5)
C6' Rh5 Rh6 151.7(4)
C5' Rh5 Rh6 124.1(4)
P3 Rh5 Rh6 96.30(13)
C6B Rh5 Rh6 47.2(5)
Rh1 Rh5 Rh6 88.51(6)
Rh4 Rh5 Rh6 59.76(6)
Rh2 Rh5 Rh6 60.22(12)
C6C Rh6 C6B 100.9(8)
C6C Rh6 C6A 93.2(8)
C6B Rh6 C6A 160.2(7)
C6C Rh6 P4 91.2(5)
C6B Rh6 P4 90.7(5)
C6A Rh6 P4 103.0(5)
C6C Rh6 Rh4 103.1(6)
C6B Rh6 Rh4 49.4(5)
C6A Rh6 Rh4 114.0(5)
P4 Rh6 Rh4 139.15(14)
C6C Rh6 Rh5 155.4(6)
C6B Rh6 Rh5 54.8(5)
C6A Rh6 Rh5 109.6(5)
P4 Rh6 Rh5 92.24(13)
Rh4 Rh6 Rh5 59.96(11)
C6C Rh6 Rh2 142.5(6)
C6B Rh6 Rh2 113.6(5)
C6A Rh6 Rh2 49.9(5)
P4 Rh6 Rh2 102.09(16)
Rh4 Rh6 Rh2 89.46(13)
Rh5 Rh6 Rh2 59.81(6)
C6C Rh6 Rh3 97.1(5)
C6B Rh6 Rh3 108.7(5)
C6A Rh6 Rh3 55.2(5)
P4 Rh6 Rh3 156.87(15)
Rh4 Rh6 Rh3 59.42(10)
Rh5 Rh6 Rh3 89.04(5)
Rh2 Rh6 Rh3 59.07(6)
O1A C1A Rh5 138.2(13)
O1A C1A Rh2 136.1(13)
Rh5 C1A Rh2 84.6(7)
O1A C1A Rh1 121.0(12)
Rh5 C1A Rh1 73.6(6)
Rh2 C1A Rh1 72.7(5)
O1B C1B Rh3 136.3(14)
O1B C1B Rh4 134.8(16)
Rh3 C1B Rh4 82.6(7)
O1B C1B Rh1 126.6(13)
Rh3 C1B Rh1 76.3(7)
Rh4 C1B Rh1 76.2(6)
O6A C6A Rh6 137.9(14)
O6A C6A Rh2 133.3(16)
Rh6 C6A Rh2 81.2(7)
O6A C6A Rh3 128.1(14)
Rh6 C6A Rh3 77.2(7)
Rh2 C6A Rh3 75.0(6)
O6B C6B Rh6 137.8(14)
O6B C6B Rh4 133.5(16)
Rh6 C6B Rh4 82.3(7)
O6B C6B Rh5 124.7(13)
Rh6 C6B Rh5 78.0(7)
Rh4 C6B Rh5 77.1(6)
O6C C6C Rh6 175.5(17)
N C2A Rh2 173.9(18)
C2A N C907 174(3)
N C907 C901 108(2)
C902 C901 C906 120.0
C902 C901 C907 123(2)
C906 C901 C907 117(2)
C903 C902 C901 120.0
C902 C903 C904 120.0
C905 C904 C903 120.0
C904 C905 C906 120.0
C905 C906 C901 120.0
C201 P1 C101 100.0(6)
C201 P1 C100 105.3(8)
C101 P1 C100 100.3(7)
C201 P1 Rh3 121.8(5)
C101 P1 Rh3 117.1(4)
C100 P1 Rh3 109.7(6)
C401 P2 C100 104.6(7)
C401 P2 C301 102.3(6)
C100 P2 C301 102.5(8)
C401 P2 Rh4 120.9(4)
C100 P2 Rh4 108.8(6)
C301 P2 Rh4 115.7(5)
C500 P3 C501 103.6(6)
C500 P3 C601 99.0(6)
C501 P3 C601 99.4(6)
C500 P3 Rh5 108.5(4)
C501 P3 Rh5 125.3(4)
C601 P3 Rh5 117.4(4)
C701 P4 C500 107.3(6)
C701 P4 C801 102.4(6)
C500 P4 C801 97.6(6)
C701 P4 Rh6 120.9(5)
C500 P4 Rh6 110.4(5)
C801 P4 Rh6 115.5(4)
P1 C100 P2 123.9(10)
C102 C101 C106 120.0
C102 C101 P1 118.2(8)
C106 C101 P1 121.7(8)
C103 C102 C101 120.0
C102 C103 C104 120.0
C105 C104 C103 120.0
C106 C105 C104 120.0
C105 C106 C101 120.0
C202 C201 C206 120.0
C202 C201 P1 116.4(9)
C206 C201 P1 123.3(9)
C201 C202 C203 120.0
C204 C203 C202 120.0
C203 C204 C205 120.0
C204 C205 C206 120.0
C205 C206 C201 120.0
C302 C301 C306 120.0
C302 C301 P2 119.8(8)
C306 C301 P2 120.1(8)
C301 C302 C303 120.0
C302 C303 C304 120.0
C305 C304 C303 120.0
C306 C305 C304 120.0
C305 C306 C301 120.0
C402 C401 C406 120.0
C402 C401 P2 123.2(6)
C406 C401 P2 116.8(7)
C403 C402 C401 120.0
C402 C403 C404 120.0
C403 C404 C405 120.0
C406 C405 C404 120.0
C405 C406 C401 120.0
P3 C500 P4 117.9(8)
C502 C501 C506 120.0
C502 C501 P3 118.3(8)
C506 C501 P3 121.5(8)
C503 C502 C501 120.0
C502 C503 C504 120.0
C503 C504 C505 120.0
C506 C505 C504 120.0
C505 C506 C501 120.0
C602 C601 C606 120.0
C602 C601 P3 121.1(6)
C606 C601 P3 118.8(6)
C601 C602 C603 120.0
C604 C603 C602 120.0
C603 C604 C605 120.0
C606 C605 C604 120.0
C605 C606 C601 120.0
C702 C701 C706 120.0
C702 C701 P4 118.5(8)
C706 C701 P4 120.9(8)
C701 C702 C703 120.0
C704 C703 C702 120.0
C703 C704 C705 120.0
C704 C705 C706 120.0
C705 C706 C701 120.0
C802 C801 C806 120.0
C802 C801 P4 118.1(7)
C806 C801 P4 121.8(7)
C803 C802 C801 120.0
C804 C803 C802 120.0
C805 C804 C803 120.0
C804 C805 C806 120.0
C805 C806 C801 120.0
C9 C1 C2 117.8(14)
C9 C1 C6 108.3(14)
C2 C1 C6 119.2(15)
C9 C1 Rh1 132.6(13)
C2 C1 Rh1 70.7(9)
C6 C1 Rh1 105.0(10)
C12 C2 C1 118.4(14)
C12 C2 C3 106.9(13)
C1 C2 C3 119.2(14)
C12 C2 Rh1 133.4(12)
C1 C2 Rh1 71.0(9)
C3 C2 Rh1 105.4(9)
C14 C3 C4 118.2(16)
C14 C3 C2 108.4(13)
C4 C3 C2 122.0(14)
C14 C3 Rh2 128.4(12)
C4 C3 Rh2 68.9(9)
C2 C3 Rh2 107.2(10)
C3 C4 C17 118.8(15)
C3 C4 C5 117.5(14)
C17 C4 C5 107.6(14)
C3 C4 Rh2 72.3(9)
C17 C4 Rh2 131.7(12)
C5 C4 Rh2 105.8(10)
C6 C5 C19 117.5(15)
C6 C5 C4 121.5(15)
C19 C5 C4 105.6(14)
C6 C5 Rh3 71.9(10)
C19 C5 Rh3 130.8(12)
C4 C5 Rh3 108.0(10)
C5 C6 C7 121.1(15)
C5 C6 C1 120.6(15)
C7 C6 C1 105.7(13)
C5 C6 Rh3 71.0(9)
C7 C6 Rh3 130.2(12)
C1 C6 Rh3 105.7(10)
C21 C7 C8 120.9(15)
C21 C7 C6 119.2(15)
C8 C7 C6 109.9(14)
C24 C8 C7 119.9(16)
C24 C8 C9 118.7(14)
C7 C8 C9 108.1(14)
C10 C9 C1 120.4(15)
C10 C9 C8 122.3(15)
C1 C9 C8 107.8(14)
C9 C10 C11 122.4(16)
C9 C10 C26 118.6(16)
C11 C10 C26 108.3(16)
C12 C11 C10 117.0(15)
C12 C11 C28 118.2(18)
C10 C11 C28 109.8(16)
C2 C12 C11 123.7(15)
C2 C12 C13 109.7(15)
C11 C12 C13 117.7(16)
C30 C13 C14 122.9(17)
C30 C13 C12 120.9(16)
C14 C13 C12 106.3(15)
C15 C14 C3 123.7(16)
C15 C14 C13 115.8(16)
C3 C14 C13 108.6(16)
C32 C15 C16 106.7(17)
C32 C15 C14 124.2(16)
C16 C15 C14 117.2(16)
C15 C16 C17 120.7(17)
C15 C16 C34 108.0(17)
C17 C16 C34 120.2(18)
C16 C17 C18 119.3(17)
C16 C17 C4 121.1(17)
C18 C17 C4 110.0(15)
C36 C18 C17 120.6(15)
C36 C18 C19 121.3(15)
C17 C18 C19 108.7(15)
C20 C19 C18 120.3(17)
C20 C19 C5 120.2(16)
C18 C19 C5 108.1(15)
C19 C20 C21 120.4(16)
C19 C20 C38 118.0(17)
C21 C20 C38 109.8(16)
C7 C21 C20 121.4(15)
C7 C21 C22 117.7(16)
C20 C21 C22 109.1(16)
C23 C22 C21 121.8(17)
C23 C22 C39 118.9(18)
C21 C22 C39 108.1(16)
C22 C23 C24 120.5(17)
C22 C23 C42 121.5(18)
C24 C23 C42 107.6(16)
C8 C24 C23 119.1(16)
C8 C24 C25 120.3(15)
C23 C24 C25 106.7(15)
C26 C25 C43 123.2(17)
C26 C25 C24 118.4(16)
C43 C25 C24 107.9(16)
C25 C26 C10 121.6(16)
C25 C26 C27 115.8(17)
C10 C26 C27 108.8(15)
C45 C27 C26 122.9(17)
C45 C27 C28 119.1(18)
C26 C27 C28 105.1(14)
C29 C28 C11 124.0(18)
C29 C28 C27 118.7(18)
C11 C28 C27 107.8(15)
C28 C29 C30 119.3(17)
C28 C29 C47 122.8(18)
C30 C29 C47 107.8(17)
C29 C30 C13 119.7(16)
C29 C30 C31 109.3(16)
C13 C30 C31 117.6(16)
C32 C31 C30 122.3(16)
C32 C31 C48 117.6(19)
C30 C31 C48 108.9(19)
C15 C32 C33 110.7(17)
C15 C32 C31 117.1(17)
C33 C32 C31 120.1(17)
C32 C33 C34 106.5(17)
C32 C33 C50 120.3(19)
C34 C33 C50 122.4(19)
C35 C34 C33 118.7(18)
C35 C34 C16 120.0(17)
C33 C34 C16 108.1(17)
C34 C35 C36 120.9(17)
C34 C35 C52 119.5(18)
C36 C35 C52 108.0(18)
C37 C36 C18 118.3(16)
C37 C36 C35 109.0(16)
C18 C36 C35 118.9(16)
C53 C37 C38 118.7(17)
C53 C37 C36 109.1(17)
C38 C37 C36 119.6(16)
C37 C38 C20 122.4(16)
C37 C38 C39 119.8(17)
C20 C38 C39 106.7(17)
C40 C39 C22 122.0(17)
C40 C39 C38 119.7(18)
C22 C39 C38 106.3(16)
C41 C40 C39 118.9(18)
C41 C40 C54 110.1(17)
C39 C40 C54 119.1(17)
C40 C41 C56 108.4(19)
C40 C41 C42 122.6(17)
C56 C41 C42 116.9(18)
C43 C42 C41 120.9(17)
C43 C42 C23 108.4(16)
C41 C42 C23 116.1(16)
C44 C43 C42 120.1(19)
C44 C43 C25 118.4(18)
C42 C43 C25 109.2(16)
C43 C44 C57 122.2(19)
C43 C44 C45 120.1(18)
C57 C44 C45 108.2(18)
C27 C45 C44 119.6(18)
C27 C45 C46 122.9(18)
C44 C45 C46 105.2(18)
C47 C46 C58 118.9(19)
C47 C46 C45 118.0(18)
C58 C46 C45 111.4(18)
C46 C47 C29 118.4(18)
C46 C47 C48 118.3(19)
C29 C47 C48 109.3(16)
C49 C48 C47 120.0(19)
C49 C48 C31 121(2)
C47 C48 C31 105(2)
C59 C49 C50 111(2)
C59 C49 C48 121(2)
C50 C49 C48 118(2)
C49 C50 C33 122(2)
C49 C50 C51 106.7(19)
C33 C50 C51 118.1(19)
C52 C51 C60 120(2)
C52 C51 C50 120.1(19)
C60 C51 C50 107(2)
C51 C52 C35 121.1(19)
C51 C52 C53 122(2)
C35 C52 C53 105.3(18)
C54 C53 C37 121.9(19)
C54 C53 C52 117.8(19)
C37 C53 C52 108.6(18)
C53 C54 C40 120.8(18)
C53 C54 C55 117.2(19)
C40 C54 C55 109.6(19)
C60 C55 C54 124.0(18)
C60 C55 C56 119.9(18)
C54 C55 C56 103.2(19)
C57 C56 C41 121.7(19)
C57 C56 C55 119.5(19)
C41 C56 C55 109(2)
C56 C57 C44 118.1(17)
C56 C57 C58 116.5(19)
C44 C57 C58 110.4(18)
C59 C58 C46 122.1(19)
C59 C58 C57 122(2)
C46 C58 C57 105(2)
C49 C59 C60 108(2)
C49 C59 C58 120(2)
C60 C59 C58 120.2(19)
C55 C60 C59 121.7(18)
C55 C60 C51 118.9(19)
C59 C60 C51 107.8(19)
C9' C1' C2' 118.4(15)
C9' C1' C6' 107.6(14)
C2' C1' C6' 117.9(13)
C9' C1' Rh1 132.3(12)
C2' C1' Rh1 69.7(9)
C6' C1' Rh1 107.4(11)
C3' C2' C1' 119.1(14)
C3' C2' C12' 107.0(14)
C1' C2' C12' 118.7(14)
C3' C2' Rh1 107.5(10)
C1' C2' Rh1 70.6(9)
C12' C2' Rh1 131.1(12)
C2' C3' C4' 124.9(15)
C2' C3' C14' 107.0(13)
C4' C3' C14' 117.6(15)
C2' C3' Rh4 106.5(11)
C4' C3' Rh4 70.5(9)
C14' C3' Rh4 127.5(11)
C3' C4' C5' 115.9(14)
C3' C4' C17' 117.3(15)
C5' C4' C17' 109.9(14)
C3' C4' Rh4 71.9(9)
C5' C4' Rh4 108.1(11)
C17' C4' Rh4 129.4(12)
C19' C5' C6' 118.4(15)
C19' C5' C4' 106.3(14)
C6' C5' C4' 122.3(14)
C19' C5' Rh5 130.5(12)
C6' C5' Rh5 70.5(9)
C4' C5' Rh5 106.6(11)
C7' C6' C5' 119.4(14)
C7' C6' C1' 106.7(13)
C5' C6' C1' 119.7(14)
C7' C6' Rh5 131.4(11)
C5' C6' Rh5 71.7(9)
C1' C6' Rh5 105.5(11)
C21' C7' C6' 122.5(15)
C21' C7' C8' 117.2(16)
C6' C7' C8' 110.8(14)
C24' C8' C7' 122.4(17)
C24' C8' C9' 121.2(16)
C7' C8' C9' 106.2(14)
C10' C9' C1' 123.4(15)
C10' C9' C8' 117.9(16)
C1' C9' C8' 108.6(14)
C9' C10' C26' 119.4(16)
C9' C10' C11' 120.7(15)
C26' C10' C11' 105.7(17)
C12' C11' C28' 114.3(19)
C12' C11' C10' 118.2(17)
C28' C11' C10' 110.5(17)
C13' C12' C11' 120.9(17)
C13' C12' C2' 108.9(15)
C11' C12' C2' 120.1(16)
C30' C13' C14' 120.5(16)
C30' C13' C12' 121.7(16)
C14' C13' C12' 108.7(16)
C13' C14' C15' 121.5(16)
C13' C14' C3' 108.3(14)
C15' C14' C3' 120.9(15)
C14' C15' C32' 119.2(17)
C14' C15' C16' 121.8(16)
C32' C15' C16' 106.6(17)
C17' C16' C34' 121.2(16)
C17' C16' C15' 117.3(16)
C34' C16' C15' 108.0(17)
C16' C17' C4' 124.8(15)
C16' C17' C18' 120.0(16)
C4' C17' C18' 103.9(14)
C36' C18' C19' 123.7(16)
C36' C18' C17' 117.9(16)
C19' C18' C17' 109.0(15)
C18' C19' C20' 119.3(17)
C18' C19' C5' 110.9(15)
C20' C19' C5' 119.7(17)
C19' C20' C21' 120.8(17)
C19' C20' C38' 117.0(17)
C21' C20' C38' 110.2(16)
C7' C21' C20' 118.9(15)
C7' C21' C22' 120.2(16)
C20' C21' C22' 108.8(16)
C23' C22' C39' 118.7(18)
C23' C22' C21' 120.1(18)
C39' C22' C21' 106.0(16)
C22' C23' C24' 119.9(19)
C22' C23' C42' 121.8(19)
C24' C23' C42' 106.6(17)
C8' C24' C23' 120.1(17)
C8' C24' C25' 122.3(17)
C23' C24' C25' 107.6(18)
C26' C25' C24' 117.3(18)
C26' C25' C43' 118(2)
C24' C25' C43' 110.1(18)
C25' C26' C10' 121.8(18)
C25' C26' C27' 120(2)
C10' C26' C27' 108.9(17)
C45' C27' C28' 116(2)
C45' C27' C26' 122(2)
C28' C27' C26' 109.3(18)
C29' C28' C27' 122(2)
C29' C28' C11' 123.9(18)
C27' C28' C11' 105(2)
C28' C29' C47' 119.6(19)
C28' C29' C30' 118.6(17)
C47' C29' C30' 108.9(18)
C13' C30' C31' 121.2(17)
C13' C30' C29' 120.4(18)
C31' C30' C29' 105.5(18)
C30' C31' C48' 110.3(18)
C30' C31' C32' 118.6(18)
C48' C31' C32' 121.5(19)
C15' C32' C31' 118.8(18)
C15' C32' C33' 109.0(18)
C31' C32' C33' 119.1(18)
C50' C33' C34' 122.3(19)
C50' C33' C32' 118.6(18)
C34' C33' C32' 106.4(17)
C16' C34' C33' 109.9(17)
C16' C34' C35' 122.5(17)
C33' C34' C35' 116.2(19)
C34' C35' C52' 125.2(18)
C34' C35' C36' 116.3(17)
C52' C35' C36' 106.3(17)
C18' C36' C37' 118.4(18)
C18' C36' C35' 121.9(17)
C37' C36' C35' 106.4(17)
C38' C37' C53' 121.2(17)
C38' C37' C36' 118.8(17)
C53' C37' C36' 109.1(17)
C37' C38' C39' 121.9(18)
C37' C38' C20' 122.6(17)
C39' C38' C20' 103.6(17)
C40' C39' C22' 123.2(18)
C40' C39' C38' 115.4(19)
C22' C39' C38' 111.4(17)
C39' C40' C41' 117(2)
C39' C40' C54' 122.9(19)
C41' C40' C54' 108(2)
C42' C41' C56' 121.1(19)
C42' C41' C40' 119(2)
C56' C41' C40' 107(2)
C43' C42' C41' 118(2)
C43' C42' C23' 110.4(19)
C41' C42' C23' 120.2(18)
C44' C43' C42' 121(2)
C44' C43' C25' 123(2)
C42' C43' C25' 105.1(18)
C43' C44' C57' 122.5(19)
C43' C44' C45' 120(2)
C57' C44' C45' 105.8(19)
C27' C45' C46' 122.3(19)
C27' C45' C44' 117(2)
C46' C45' C44' 110.0(18)
C47' C46' C58' 122(2)
C47' C46' C45' 117.8(18)
C58' C46' C45' 105.1(19)
C46' C47' C48' 118.7(18)
C46' C47' C29' 122(2)
C48' C47' C29' 108.5(18)
C49' C48' C47' 121.8(19)
C49' C48' C31' 119.4(19)
C47' C48' C31' 106.7(18)
C48' C49' C59' 120.6(19)
C48' C49' C50' 119.2(19)
C59' C49' C50' 106.2(18)
C33' C50' C51' 121(2)
C33' C50' C49' 122.1(19)
C51' C50' C49' 107.9(19)
C52' C51' C60' 122(2)
C52' C51' C50' 120(2)
C60' C51' C50' 107(2)
C53' C52' C51' 118.5(18)
C53' C52' C35' 110.0(17)
C51' C52' C35' 115.7(18)
C54' C53' C52' 119.0(18)
C54' C53' C37' 119.9(19)
C52' C53' C37' 108.1(16)
C53' C54' C55' 124(2)
C53' C54' C40' 118(2)
C55' C54' C40' 107(2)
C60' C55' C54' 120(2)
C60' C55' C56' 120.4(18)
C54' C55' C56' 109(2)
C57' C56' C41' 118(2)
C57' C56' C55' 120(2)
C41' C56' C55' 108.7(18)
C56' C57' C44' 119(2)
C56' C57' C58' 118(2)
C44' C57' C58' 109.5(19)
C59' C58' C46' 119.4(18)
C59' C58' C57' 121(2)
C46' C58' C57' 110(2)
C58' C59' C60' 120(2)
C58' C59' C49' 117.3(18)
C60' C59' C49' 110.1(18)
C55' C60' C59' 120(2)
C55' C60' C51' 117.3(19)
C59' C60' C51' 108.6(19)
C912 C911 C916 120.0
C912 C911 Cl1 119.8(10)
C916 C911 Cl1 120.2(10)
C913 C912 C911 120.0
C913 C912 Cl2 116.9(10)
C911 C912 Cl2 123.1(10)
C914 C913 C912 120.0
C913 C914 C915 120.0
C914 C915 C916 120.0
C915 C916 C911 120.0
S2 CA S1 153(5)
S3 CB S4 167(4)
S5 CC S6 170(3)

loop_
_geom_bond_atom_site_label_1
_geom_bond_atom_site_label_2
_geom_bond_distance
Rh1 C2' 2.142(15)
Rh1 C1' 2.154(16)
Rh1 C2 2.181(14)
Rh1 C1 2.184(16)
Rh1 C1B 2.230(18)
Rh1 C1A 2.441(17)
Rh1 Rh3 2.650(5)
Rh1 Rh4 2.676(5)
Rh1 Rh2 2.691(4)
Rh1 Rh5 2.698(6)
Rh2 C2A 2.01(2)
Rh2 C1A 2.071(18)
Rh2 C4 2.118(16)
Rh2 C6A 2.144(18)
Rh2 C3 2.163(15)
Rh2 Rh3 2.744(4)
Rh2 Rh5 2.761(4)
Rh2 Rh6 2.772(5)
Rh3 C1B 2.06(2)
Rh3 C5 2.174(16)
Rh3 C6 2.185(16)
Rh3 P1 2.296(6)
Rh3 C6A 2.35(2)
Rh3 Rh4 2.748(4)
Rh3 Rh6 2.794(6)
Rh4 C1B 2.107(17)
Rh4 C6B 2.107(18)
Rh4 C4' 2.190(17)
Rh4 C3' 2.209(16)
Rh4 P2 2.311(6)
Rh4 Rh6 2.751(4)
Rh4 Rh5 2.756(4)
Rh5 C1A 2.031(19)
Rh5 C6' 2.193(16)
Rh5 C5' 2.209(16)
Rh5 P3 2.292(6)
Rh5 C6B 2.309(18)
Rh5 Rh6 2.765(5)
Rh6 C6C 1.89(2)
Rh6 C6B 2.07(2)
Rh6 C6A 2.12(2)
Rh6 P4 2.289(6)
C1A O1A 1.175(19)
C1B O1B 1.135(19)
C6A O6A 1.08(2)
C6B O6B 1.15(2)
C6C O6C 1.077(19)
C2A N 1.11(2)
N C907 1.36(3)
C907 C901 1.53(3)
C901 C902 1.3900
C901 C906 1.3900
C902 C903 1.3900
C903 C904 1.3900
C904 C905 1.3900
C905 C906 1.3900
P1 C201 1.763(12)
P1 C101 1.795(10)
P1 C100 1.800(19)
P2 C401 1.791(9)
P2 C100 1.830(18)
P2 C301 1.848(11)
P3 C500 1.810(14)
P3 C501 1.837(10)
P3 C601 1.839(9)
P4 C701 1.805(10)
P4 C500 1.822(15)
P4 C801 1.829(9)
C101 C102 1.3900
C101 C106 1.3900
C102 C103 1.3900
C103 C104 1.3900
C104 C105 1.3900
C105 C106 1.3900
C201 C202 1.3900
C201 C206 1.3900
C202 C203 1.3900
C203 C204 1.3900
C204 C205 1.3900
C205 C206 1.3900
C301 C302 1.3900
C301 C306 1.3900
C302 C303 1.3900
C303 C304 1.3900
C304 C305 1.3900
C305 C306 1.3900
C401 C402 1.3900
C401 C406 1.3900
C402 C403 1.3900
C403 C404 1.3900
C404 C405 1.3900
C405 C406 1.3900
C501 C502 1.3900
C501 C506 1.3900
C502 C503 1.3900
C503 C504 1.3900
C504 C505 1.3900
C505 C506 1.3900
C601 C602 1.3900
C601 C606 1.3900
C602 C603 1.3900
C603 C604 1.3900
C604 C605 1.3900
C605 C606 1.3900
C701 C702 1.3900
C701 C706 1.3900
C702 C703 1.3900
C703 C704 1.3900
C704 C705 1.3900
C705 C706 1.3900
C801 C802 1.3900
C801 C806 1.3900
C802 C803 1.3900
C803 C804 1.3900
C804 C805 1.3900
C805 C806 1.3900
C1 C9 1.43(2)
C1 C2 1.43(2)
C1 C6 1.49(2)
C2 C12 1.38(2)
C2 C3 1.47(2)
C3 C14 1.42(2)
C3 C4 1.42(2)
C4 C17 1.43(2)
C4 C5 1.49(2)
C5 C6 1.39(2)
C5 C19 1.48(2)
C6 C7 1.44(2)
C7 C21 1.39(2)
C7 C8 1.42(2)
C8 C24 1.37(2)
C8 C9 1.45(2)
C9 C10 1.35(2)
C10 C11 1.40(2)
C10 C26 1.44(2)
C11 C12 1.38(2)
C11 C28 1.44(2)
C12 C13 1.48(2)
C13 C30 1.40(2)
C13 C14 1.42(2)
C14 C15 1.41(2)
C15 C32 1.40(2)
C15 C16 1.41(2)
C16 C17 1.41(3)
C16 C34 1.43(2)
C17 C18 1.42(2)
C18 C36 1.42(2)
C18 C19 1.44(2)
C19 C20 1.38(2)
C20 C21 1.39(2)
C20 C38 1.44(2)
C21 C22 1.42(2)
C22 C23 1.35(2)
C22 C39 1.46(3)
C23 C24 1.44(2)
C23 C42 1.47(3)
C24 C25 1.48(2)
C25 C26 1.36(2)
C25 C43 1.43(2)
C26 C27 1.47(2)
C27 C45 1.32(2)
C27 C28 1.49(2)
C28 C29 1.35(3)
C29 C30 1.39(2)
C29 C47 1.44(2)
C30 C31 1.42(3)
C31 C32 1.40(3)
C31 C48 1.46(3)
C32 C33 1.40(3)
C33 C34 1.41(3)
C33 C50 1.42(3)
C34 C35 1.39(3)
C35 C36 1.43(2)
C35 C52 1.46(3)
C36 C37 1.41(2)
C37 C53 1.40(2)
C37 C38 1.40(2)
C38 C39 1.47(2)
C39 C40 1.38(2)
C40 C41 1.38(2)
C40 C54 1.44(3)
C41 C56 1.45(3)
C41 C42 1.45(3)
C42 C43 1.40(3)
C43 C44 1.38(3)
C44 C57 1.42(3)
C44 C45 1.44(3)
C45 C46 1.47(3)
C46 C47 1.40(3)
C46 C58 1.42(3)
C47 C48 1.45(3)
C48 C49 1.41(3)
C49 C59 1.35(3)
C49 C50 1.36(3)
C50 C51 1.44(3)
C51 C52 1.36(3)
C51 C60 1.40(3)
C52 C53 1.48(3)
C53 C54 1.37(3)
C54 C55 1.46(3)
C55 C60 1.35(3)
C55 C56 1.51(3)
C56 C57 1.41(3)
C57 C58 1.46(3)
C58 C59 1.40(3)
C59 C60 1.39(3)
C1' C9' 1.41(2)
C1' C2' 1.46(2)
C1' C6' 1.47(2)
C2' C3' 1.40(2)
C2' C12' 1.47(2)
C3' C4' 1.42(2)
C3' C14' 1.51(2)
C4' C5' 1.44(2)
C4' C17' 1.47(2)
C5' C19' 1.42(2)
C5' C6' 1.43(2)
C6' C7' 1.39(2)
C7' C21' 1.36(2)
C7' C8' 1.41(2)
C8' C24' 1.33(2)
C8' C9' 1.45(2)
C9' C10' 1.37(2)
C10' C26' 1.43(3)
C10' C11' 1.46(2)
C11' C12' 1.43(2)
C11' C28' 1.45(3)
C12' C13' 1.42(2)
C13' C30' 1.35(2)
C13' C14' 1.38(2)
C14' C15' 1.38(2)
C15' C32' 1.41(2)
C15' C16' 1.44(2)
C16' C17' 1.38(2)
C16' C34' 1.40(3)
C17' C18' 1.48(2)
C18' C36' 1.39(2)
C18' C19' 1.40(2)
C19' C20' 1.40(2)
C20' C21' 1.41(2)
C20' C38' 1.47(3)
C21' C22' 1.45(2)
C22' C23' 1.33(2)
C22' C39' 1.43(3)
C23' C24' 1.40(3)
C23' C42' 1.44(3)
C24' C25' 1.41(3)
C25' C26' 1.39(3)
C25' C43' 1.43(3)
C26' C27' 1.44(3)
C27' C45' 1.40(3)
C27' C28' 1.44(3)
C28' C29' 1.38(3)
C29' C47' 1.40(3)
C29' C30' 1.42(2)
C30' C31' 1.40(3)
C31' C48' 1.41(3)
C31' C32' 1.43(3)
C32' C33' 1.43(3)
C33' C50' 1.36(3)
C33' C34' 1.40(2)
C34' C35' 1.42(2)
C35' C52' 1.42(3)
C35' C36' 1.48(3)
C36' C37' 1.43(2)
C37' C38' 1.38(3)
C37' C53' 1.42(2)
C38' C39' 1.45(2)
C39' C40' 1.38(3)
C40' C41' 1.47(3)
C40' C54' 1.48(3)
C41' C42' 1.41(3)
C41' C56' 1.44(3)
C42' C43' 1.39(3)
C43' C44' 1.35(3)
C44' C57' 1.42(3)
C44' C45' 1.47(3)
C45' C46' 1.46(3)
C46' C47' 1.35(3)
C46' C58' 1.44(3)
C47' C48' 1.39(3)
C48' C49' 1.37(3)
C49' C59' 1.44(3)
C49' C50' 1.47(3)
C50' C51' 1.45(3)
C51' C52' 1.41(3)
C51' C60' 1.45(3)
C52' C53' 1.40(3)
C53' C54' 1.36(3)
C54' C55' 1.41(3)
C55' C60' 1.37(3)
C55' C56' 1.44(3)
C56' C57' 1.37(3)
C57' C58' 1.44(3)
C58' C59' 1.40(3)
C59' C60' 1.41(3)
Cl1 C911 1.667(13)
Cl2 C912 1.710(13)
C911 C912 1.3900
C911 C916 1.3900
C912 C913 1.3900
C913 C914 1.3900
C914 C915 1.3900
C915 C916 1.3900
S1 CA 1.83(6)
S2 CA 1.39(6)
S3 CB 1.30(4)
S4 CB 1.30(4)
S5 CC 1.34(4)
S6 CC 1.60(4)
